data_4134017
loop_
_publ_author_name
'Carsch, Kurtis M.'
'Lukens, James T.'
'DiMucci, Ida M.'
'Iovan, Diana A.'
'Zheng, Shao-Liang'
'Lancaster, Kyle M.'
'Betley, Theodore A.'

_publ_section_title
;
 Electronic Structures and Reactivity Profiles of Aryl Nitrenoid-Bridged
 Dicopper Complexes.
;
_journal_name_full 'Journal of the American Chemical Society'
_journal_paper_doi 10.1021/jacs.9b09616
_journal_year 2020
_chemical_formula_sum 'C77 H67 Cu2 F6 N5 O'
_chemical_formula_weight 1319.43
_chemical_name_systematic (Mesdmx)Cu2(3,5-CF3C6H3)
_space_group_crystal_system monoclinic
_space_group_IT_number 15
_space_group_name_Hall '-C 2yc'
_space_group_name_H-M_alt 'C 1 2/c 1'
_atom_sites_solution_hydrogens geom
_audit_creation_method SHELXL-2014/7
_cell_angle_alpha 90
_cell_angle_beta 113.5650(10)
_cell_angle_gamma 90
_cell_formula_units_Z 4
_cell_length_a 23.7718(17)
_cell_length_b 21.0479(14)
_cell_length_c 17.5589(12)
_cell_measurement_reflns_used 7304
_cell_measurement_temperature 100(2)
_cell_measurement_theta_max 13.85
_cell_measurement_theta_min 2.23
_cell_volume 8052.9(10)
_computing_cell_refinement 'SAINT 8.35A (Bruker-AXS, 2015)'
_computing_data_collection 'APEX3 v2016.1.0 (Bruker-AXS, 2016)'
_computing_data_reduction 'SAINT 8.35A (Bruker-AXS, 2015)'
_computing_molecular_graphics 'Bruker SHELXTL (Sheldrick, 2015)'
_computing_publication_material 'Bruker SHELXT (Sheldrick, 2015)'
_computing_structure_refinement 'SHELXL-2014/7 (Sheldrick, 2014)'
_computing_structure_solution 'SHELXT-2014 (Sheldrick, 2015)'
_diffrn_ambient_temperature 100(2)
_diffrn_measured_fraction_theta_full 0.995
_diffrn_measured_fraction_theta_max 0.995
_diffrn_measurement_device_type
;
Bruker D8 goniometer with CCD area detector
;
_diffrn_radiation_type synchrotron
_diffrn_radiation_wavelength 0.41328
_diffrn_reflns_av_R_equivalents 0.0815
_diffrn_reflns_av_unetI/netI 0.0638
_diffrn_reflns_Laue_measured_fraction_full 0.995
_diffrn_reflns_Laue_measured_fraction_max 0.995
_diffrn_reflns_limit_h_max 28
_diffrn_reflns_limit_h_min -28
_diffrn_reflns_limit_k_max 24
_diffrn_reflns_limit_k_min -25
_diffrn_reflns_limit_l_max 20
_diffrn_reflns_limit_l_min -20
_diffrn_reflns_number 63497
_diffrn_reflns_point_group_measured_fraction_full 0.995
_diffrn_reflns_point_group_measured_fraction_max 0.995
_diffrn_reflns_theta_full 14.258
_diffrn_reflns_theta_max 14.258
_diffrn_reflns_theta_min 0.782
_diffrn_source synchrotron
_exptl_absorpt_coefficient_mu 0.142
_exptl_absorpt_correction_T_max 0.7439
_exptl_absorpt_correction_T_min 0.6122
_exptl_absorpt_correction_type multi-scan
_exptl_absorpt_process_details SADABS
_exptl_crystal_colour purple
_exptl_crystal_density_diffrn 1.088
_exptl_crystal_density_method 'not measured'
_exptl_crystal_description rod
_exptl_crystal_F_000 2736
_exptl_crystal_size_max 0.110
_exptl_crystal_size_mid 0.100
_exptl_crystal_size_min 0.070
_refine_diff_density_max 0.294
_refine_diff_density_min -0.396
_refine_diff_density_rms 0.047
_refine_ls_extinction_method none
_refine_ls_goodness_of_fit_ref 1.050
_refine_ls_hydrogen_treatment constr
_refine_ls_matrix_type full
_refine_ls_number_parameters 430
_refine_ls_number_reflns 7108
_refine_ls_number_restraints 30
_refine_ls_restrained_S_all 1.049
_refine_ls_R_factor_all 0.0536
_refine_ls_R_factor_gt 0.0393
_refine_ls_shift/su_max 0.001
_refine_ls_shift/su_mean 0.000
_refine_ls_structure_factor_coef Fsqd
_refine_ls_weighting_details 'w=1/[\s^2^(Fo^2^)+(0.0276P)^2^+5.9597P] where P=(Fo^2^+2Fc^2^)/3'
_refine_ls_weighting_scheme calc
_refine_ls_wR_factor_gt 0.0971
_refine_ls_wR_factor_ref 0.1034
_reflns_Friedel_coverage 0.000
_reflns_number_gt 5465
_reflns_number_total 7108
_reflns_threshold_expression 'I > 2\s(I)'
_cod_data_source_file ja9b09616_si_002.cif
_cod_data_source_block 3
_cod_original_sg_symbol_H-M 'C 2/c'
_cod_database_code 4134017
_shelx_shelxl_version_number 2014/7
_shelx_space_group_comment
;
The symmetry employed for this shelxl refinement is uniquely defined
by the following loop, which should always be used as a source of
symmetry information in preference to the above space-group names.
They are only intended as comments.
;
_shelx_estimated_absorpt_t_min 0.985
_shelx_estimated_absorpt_t_max 0.990

loop_
_space_group_symop_operation_xyz
'x, y, z'
'-x, y, -z+1/2'
'x+1/2, y+1/2, z'
'-x+1/2, y+1/2, -z+1/2'
'-x, -y, -z'
'x, -y, z-1/2'
'-x+1/2, -y+1/2, -z'
'x+1/2, -y+1/2, z-1/2'

loop_
_atom_site_label
_atom_site_type_symbol
_atom_site_fract_x
_atom_site_fract_y
_atom_site_fract_z
_atom_site_U_iso_or_equiv
_atom_site_adp_type
_atom_site_occupancy
_atom_site_site_symmetry_order
_atom_site_calc_flag
_atom_site_refinement_flags_posn
_atom_site_refinement_flags_adp
_atom_site_refinement_flags_occupancy
_atom_site_disorder_assembly
_atom_site_disorder_group
Cu1 Cu 0.46619(2) 0.28669(2) 0.30098(2) 0.03065(10) Uani 1 1 d . . . . .
O1 O 0.5000 0.50692(10) 0.2500 0.0363(5) Uani 1 2 d S T P . .
N1 N 0.38421(8) 0.32129(9) 0.24687(11) 0.0324(4) Uani 1 1 d . . . . .
N2 N 0.48944(8) 0.35304(9) 0.38314(11) 0.0307(4) Uani 1 1 d . . . . .
N3 N 0.5000 0.23318(12) 0.2500 0.0310(6) Uani 1 2 d S T P . .
C1 C 0.41943(10) 0.43123(11) 0.28400(14) 0.0304(5) Uani 1 1 d . . . . .
C2 C 0.37729(10) 0.38694(11) 0.23148(14) 0.0334(5) Uani 1 1 d . . . . .
C3 C 0.32034(11) 0.39707(12) 0.16241(14) 0.0367(6) Uani 1 1 d . . . . .
H3 H 0.3041 0.4367 0.1374 0.044 Uiso 1 1 calc R U . . .
C4 C 0.29334(11) 0.33796(12) 0.13897(15) 0.0408(6) Uani 1 1 d . . . . .
H4 H 0.2547 0.3295 0.0950 0.049 Uiso 1 1 calc R U . . .
C5 C 0.33374(10) 0.29249(11) 0.19237(15) 0.0351(5) Uani 1 1 d . . . . .
C6 C 0.47069(10) 0.41568(11) 0.35707(14) 0.0328(5) Uani 1 1 d . . . . .
C7 C 0.50627(11) 0.45731(12) 0.42270(15) 0.0373(6) Uani 1 1 d . . . . .
H7 H 0.5040 0.5024 0.4218 0.045 Uiso 1 1 calc R U . . .
C8 C 0.54407(11) 0.42094(11) 0.48701(15) 0.0378(6) Uani 1 1 d . . . . .
H8 H 0.5726 0.4360 0.5391 0.045 Uiso 1 1 calc R U . . .
C9 C 0.53291(10) 0.35610(11) 0.46182(14) 0.0325(5) Uani 1 1 d . . . . .
C10 C 0.32751(10) 0.22214(11) 0.20050(15) 0.0352(6) Uani 1 1 d . . . . .
C11 C 0.33880(10) 0.17942(12) 0.14608(15) 0.0371(6) Uani 1 1 d . . . . .
C12 C 0.33736(11) 0.11394(12) 0.15965(17) 0.0429(6) Uani 1 1 d . . . . .
H12 H 0.3447 0.0851 0.1230 0.051 Uiso 1 1 calc R U . . .
C13 C 0.32532(12) 0.09001(13) 0.22617(18) 0.0475(7) Uani 1 1 d . . . . .
C14 C 0.31391(11) 0.13281(13) 0.27819(17) 0.0465(7) Uani 1 1 d . . . . .
H14 H 0.3053 0.1169 0.3230 0.056 Uiso 1 1 calc R U . . .
C15 C 0.31455(11) 0.19880(12) 0.26725(15) 0.0401(6) Uani 1 1 d . . . . .
C16 C 0.32437(15) 0.01871(14) 0.2396(2) 0.0658(9) Uani 1 1 d . . . . .
H16A H 0.2851 0.0012 0.2011 0.099 Uiso 1 1 calc R U . . .
H16B H 0.3295 0.0103 0.2969 0.099 Uiso 1 1 calc R U . . .
H16C H 0.3579 -0.0014 0.2294 0.099 Uiso 1 1 calc R U . . .
C17 C 0.35178(12) 0.20412(12) 0.07441(16) 0.0435(6) Uani 1 1 d . . . . .
H17A H 0.3160 0.2276 0.0363 0.065 Uiso 1 1 calc R U . . .
H17B H 0.3604 0.1684 0.0449 0.065 Uiso 1 1 calc R U . . .
H17C H 0.3874 0.2325 0.0953 0.065 Uiso 1 1 calc R U . . .
C18 C 0.29871(12) 0.24294(14) 0.32368(16) 0.0494(7) Uani 1 1 d . . . . .
H18A H 0.3251 0.2806 0.3357 0.074 Uiso 1 1 calc R U . . .
H18B H 0.3051 0.2209 0.3757 0.074 Uiso 1 1 calc R U . . .
H18C H 0.2556 0.2559 0.2962 0.074 Uiso 1 1 calc R U . . .
C19 C 0.56075(10) 0.29938(11) 0.51282(14) 0.0328(5) Uani 1 1 d . . . . .
C20 C 0.52430(11) 0.24785(12) 0.51788(14) 0.0366(6) Uani 1 1 d . . . . .
C21 C 0.55222(12) 0.19688(12) 0.57009(16) 0.0399(6) Uani 1 1 d . . . . .
H21 H 0.5276 0.1620 0.5723 0.048 Uiso 1 1 calc R U . . .
C22 C 0.61522(12) 0.19533(12) 0.61929(16) 0.0423(6) Uani 1 1 d . . . . .
C23 C 0.65028(11) 0.24704(11) 0.61391(15) 0.0378(6) Uani 1 1 d . . . . .
H23 H 0.6930 0.2472 0.6477 0.045 Uiso 1 1 calc R U . . .
C24 C 0.62517(11) 0.29840(11) 0.56103(14) 0.0334(5) Uani 1 1 d . . . . .
C25 C 0.45449(11) 0.24646(13) 0.47204(16) 0.0415(6) Uani 1 1 d . . . . .
H25A H 0.4383 0.2897 0.4682 0.062 Uiso 1 1 calc R U . . .
H25B H 0.4369 0.2195 0.5025 0.062 Uiso 1 1 calc R U . . .
H25C H 0.4435 0.2293 0.4160 0.062 Uiso 1 1 calc R U . . .
C26 C 0.64411(14) 0.13947(14) 0.6751(2) 0.0595(8) Uani 1 1 d . . . . .
H26A H 0.6770 0.1219 0.6611 0.089 Uiso 1 1 calc R U . . .
H26B H 0.6129 0.1068 0.6673 0.089 Uiso 1 1 calc R U . . .
H26C H 0.6612 0.1535 0.7332 0.089 Uiso 1 1 calc R U . . .
C27 C 0.66786(11) 0.34886(12) 0.55371(15) 0.0389(6) Uani 1 1 d . . . . .
H27A H 0.6544 0.3618 0.4955 0.058 Uiso 1 1 calc R U . . .
H27B H 0.7097 0.3318 0.5734 0.058 Uiso 1 1 calc R U . . .
H27C H 0.6673 0.3857 0.5875 0.058 Uiso 1 1 calc R U . . .
C28 C 0.40721(10) 0.50133(11) 0.26692(14) 0.0345(6) Uani 1 1 d . . . . .
C29 C 0.35478(11) 0.53044(12) 0.26787(14) 0.0390(6) Uani 1 1 d . . . . .
H29 H 0.3232 0.5053 0.2729 0.047 Uiso 1 1 calc R U . . .
C30 C 0.34851(12) 0.59658(12) 0.26145(15) 0.0434(6) Uani 1 1 d . . . . .
H30 H 0.3123 0.6161 0.2609 0.052 Uiso 1 1 calc R U . . .
C31 C 0.39477(12) 0.63347(12) 0.25588(15) 0.0425(6) Uani 1 1 d . . . . .
H31 H 0.3904 0.6784 0.2536 0.051 Uiso 1 1 calc R U . . .
C32 C 0.44811(11) 0.60646(11) 0.25343(14) 0.0374(6) Uani 1 1 d . . . . .
C33 C 0.45183(11) 0.54029(11) 0.25677(14) 0.0344(5) Uani 1 1 d . . . . .
C34 C 0.5000 0.64741(16) 0.2500 0.0442(9) Uani 1 2 d S T P . .
C35 C 0.52481(16) 0.68969(15) 0.3291(2) 0.0650(9) Uani 1 1 d . . . . .
H35A H 0.4918 0.7172 0.3301 0.098 Uiso 1 1 calc R U . . .
H35B H 0.5586 0.7160 0.3284 0.098 Uiso 1 1 calc R U . . .
H35C H 0.5396 0.6626 0.3786 0.098 Uiso 1 1 calc R U . . .
C36 C 0.5000 0.16639(15) 0.2500 0.0319(7) Uani 1 2 d S T P . .
C37 C 0.49869(10) 0.13206(11) 0.18075(14) 0.0354(5) Uani 1 1 d . . . . .
H37 H 0.4983 0.1543 0.1334 0.042 Uiso 1 1 calc R U . . .
C38 C 0.49793(11) 0.06597(12) 0.18050(15) 0.0398(6) Uani 1 1 d . . . . .
C39 C 0.5000 0.03232(17) 0.2500 0.0438(9) Uani 1 2 d S T P . .
H39 H 0.5000 -0.0128 0.2500 0.053 Uiso 1 2 calc R U P . .
C40 C 0.49364(15) 0.03163(13) 0.10384(19) 0.0547(8) Uani 1 1 d D . . . .
F1 F 0.53112(12) 0.05591(10) 0.07070(14) 0.0832(8) Uani 0.952(3) 1 d D . P A 1
F2 F 0.43735(10) 0.03555(11) 0.04273(12) 0.0848(8) Uani 0.952(3) 1 d D . P A 1
F3 F 0.50765(12) -0.03006(8) 0.11635(12) 0.0778(7) Uani 0.952(3) 1 d D . P A 1
F1' F 0.4748(19) 0.0653(16) 0.0344(16) 0.0832(8) Uani 0.048(3) 1 d D . P A 2
F2' F 0.4564(15) -0.0187(14) 0.089(2) 0.0848(8) Uani 0.048(3) 1 d D . P A 2
F3' F 0.5503(9) 0.0127(17) 0.116(2) 0.0778(7) Uani 0.048(3) 1 d D . P A 2

loop_
_atom_site_aniso_label
_atom_site_aniso_U_11
_atom_site_aniso_U_22
_atom_site_aniso_U_33
_atom_site_aniso_U_23
_atom_site_aniso_U_13
_atom_site_aniso_U_12
Cu1 0.02683(16) 0.03444(16) 0.02607(16) -0.00178(12) 0.00574(12) -0.00078(12)
O1 0.0345(13) 0.0346(12) 0.0396(13) 0.000 0.0148(11) 0.000
N1 0.0265(10) 0.0389(11) 0.0271(10) 0.0009(9) 0.0056(8) -0.0003(9)
N2 0.0250(9) 0.0350(10) 0.0269(10) -0.0025(8) 0.0049(8) -0.0011(8)
N3 0.0257(13) 0.0350(14) 0.0256(13) 0.000 0.0032(11) 0.000
C1 0.0274(11) 0.0369(12) 0.0264(11) -0.0019(10) 0.0104(10) 0.0013(10)
C2 0.0294(12) 0.0402(13) 0.0293(12) 0.0009(10) 0.0104(10) 0.0014(10)
C3 0.0320(13) 0.0420(14) 0.0298(12) 0.0042(11) 0.0057(10) 0.0008(11)
C4 0.0297(12) 0.0498(15) 0.0329(13) 0.0058(12) 0.0021(10) -0.0041(11)
C5 0.0274(12) 0.0443(14) 0.0297(12) 0.0012(11) 0.0072(10) -0.0053(11)
C6 0.0305(12) 0.0350(12) 0.0300(12) -0.0028(10) 0.0092(10) 0.0018(10)
C7 0.0373(13) 0.0355(13) 0.0344(13) -0.0040(11) 0.0095(11) 0.0025(11)
C8 0.0332(13) 0.0407(13) 0.0292(12) -0.0080(11) 0.0018(10) 0.0024(11)
C9 0.0282(12) 0.0395(13) 0.0266(12) -0.0040(10) 0.0076(10) 0.0004(10)
C10 0.0215(11) 0.0439(14) 0.0318(12) 0.0038(11) 0.0018(10) -0.0046(10)
C11 0.0236(11) 0.0447(14) 0.0335(13) 0.0020(11) 0.0013(10) -0.0050(10)
C12 0.0296(13) 0.0436(14) 0.0467(15) 0.0007(12) 0.0061(11) -0.0013(11)
C13 0.0333(14) 0.0451(15) 0.0537(17) 0.0067(14) 0.0064(13) -0.0049(12)
C14 0.0315(13) 0.0581(17) 0.0418(15) 0.0148(14) 0.0060(12) -0.0069(12)
C15 0.0273(12) 0.0519(15) 0.0330(13) 0.0044(12) 0.0035(10) -0.0048(11)
C16 0.0591(19) 0.0509(17) 0.082(2) 0.0183(17) 0.0230(18) -0.0034(15)
C17 0.0356(14) 0.0528(16) 0.0350(14) -0.0018(12) 0.0066(11) -0.0006(12)
C18 0.0403(15) 0.0673(18) 0.0368(14) 0.0045(13) 0.0114(12) -0.0059(14)
C19 0.0320(12) 0.0386(13) 0.0246(11) -0.0033(10) 0.0081(10) 0.0026(10)
C20 0.0373(13) 0.0438(14) 0.0257(12) -0.0042(11) 0.0094(11) -0.0005(11)
C21 0.0426(14) 0.0395(14) 0.0364(14) 0.0001(11) 0.0146(12) -0.0029(11)
C22 0.0427(14) 0.0447(14) 0.0369(14) 0.0034(12) 0.0132(12) 0.0042(12)
C23 0.0302(12) 0.0440(14) 0.0320(13) -0.0016(11) 0.0049(11) 0.0044(11)
C24 0.0318(12) 0.0375(13) 0.0262(12) -0.0043(10) 0.0067(10) 0.0033(10)
C25 0.0374(14) 0.0491(15) 0.0364(14) -0.0016(12) 0.0132(11) -0.0056(12)
C26 0.0555(18) 0.0523(17) 0.0621(19) 0.0195(15) 0.0145(15) 0.0074(14)
C27 0.0311(12) 0.0434(14) 0.0354(13) -0.0013(11) 0.0062(10) 0.0017(11)
C28 0.0326(13) 0.0375(13) 0.0242(12) -0.0003(10) 0.0017(10) 0.0043(11)
C29 0.0317(13) 0.0480(15) 0.0306(13) 0.0009(11) 0.0053(10) 0.0039(11)
C30 0.0415(14) 0.0494(15) 0.0339(13) 0.0036(12) 0.0095(12) 0.0155(13)
C31 0.0515(16) 0.0390(14) 0.0347(14) 0.0054(11) 0.0148(12) 0.0105(12)
C32 0.0432(14) 0.0381(13) 0.0255(12) 0.0014(10) 0.0082(11) 0.0044(11)
C33 0.0341(13) 0.0402(13) 0.0244(12) -0.0012(10) 0.0070(10) 0.0027(11)
C34 0.060(2) 0.0332(18) 0.041(2) 0.000 0.0208(18) 0.000
C35 0.073(2) 0.0561(18) 0.076(2) -0.0289(17) 0.0404(19) -0.0171(16)
C36 0.0234(16) 0.0383(18) 0.0271(17) 0.000 0.0028(13) 0.000
C37 0.0331(13) 0.0384(13) 0.0305(12) 0.0026(11) 0.0083(10) 0.0022(11)
C38 0.0396(14) 0.0399(14) 0.0349(13) -0.0054(11) 0.0096(11) 0.0007(11)
C39 0.050(2) 0.0324(18) 0.046(2) 0.000 0.0150(18) 0.000
C40 0.069(2) 0.0431(16) 0.0498(17) -0.0063(13) 0.0216(16) 0.0041(14)
F1 0.126(2) 0.0767(14) 0.0746(14) -0.0256(12) 0.0691(15) -0.0136(14)
F2 0.0844(15) 0.1002(17) 0.0467(11) -0.0337(11) 0.0019(11) 0.0168(13)
F3 0.130(2) 0.0427(10) 0.0606(12) -0.0079(9) 0.0380(13) 0.0206(11)
F1' 0.126(2) 0.0767(14) 0.0746(14) -0.0256(12) 0.0691(15) -0.0136(14)
F2' 0.0844(15) 0.1002(17) 0.0467(11) -0.0337(11) 0.0019(11) 0.0168(13)
F3' 0.130(2) 0.0427(10) 0.0606(12) -0.0079(9) 0.0380(13) 0.0206(11)

loop_
_atom_type_symbol
_atom_type_description
_atom_type_scat_dispersion_real
_atom_type_scat_dispersion_imag
_atom_type_scat_source
C C 0.0000 0.0000 'International Tables Vol C Tables 4.2.6.8 and 6.1.1.4'
H H 0.0000 0.0000 'International Tables Vol C Tables 4.2.6.8 and 6.1.1.4'
Cu Cu 0.2470 0.4710 'International Tables Vol C Tables 4.2.6.8 and 6.1.1.4'
F F 0.0040 0.0030 'International Tables Vol C Tables 4.2.6.8 and 6.1.1.4'
N N 0.0000 0.0010 'International Tables Vol C Tables 4.2.6.8 and 6.1.1.4'
O O 0.0020 0.0020 'International Tables Vol C Tables 4.2.6.8 and 6.1.1.4'

loop_
_geom_angle_atom_site_label_1
_geom_angle_atom_site_label_2
_geom_angle_atom_site_label_3
_geom_angle
_geom_angle_site_symmetry_1
_geom_angle_site_symmetry_3
N3 Cu1 N2 140.33(7) . .
N3 Cu1 N1 123.29(6) . .
N2 Cu1 N1 91.49(8) . .
N3 Cu1 Cu1 38.38(7) . 2_655
N2 Cu1 Cu1 114.01(6) . 2_655
N1 Cu1 Cu1 113.73(6) . 2_655
C33 O1 C33 119.2(3) . 2_655
C5 N1 C2 107.71(18) . .
C5 N1 Cu1 128.09(16) . .
C2 N1 Cu1 118.79(15) . .
C9 N2 C6 107.45(18) . .
C9 N2 Cu1 132.22(16) . .
C6 N2 Cu1 118.51(14) . .
C36 N3 Cu1 128.38(7) . .
C36 N3 Cu1 128.38(7) . 2_655
Cu1 N3 Cu1 103.25(13) . 2_655
C2 C1 C6 124.9(2) . .
C2 C1 C28 119.11(19) . .
C6 C1 C28 115.80(19) . .
N1 C2 C1 121.8(2) . .
N1 C2 C3 108.0(2) . .
C1 C2 C3 129.9(2) . .
C4 C3 C2 106.7(2) . .
C4 C3 H3 126.6 . .
C2 C3 H3 126.6 . .
C3 C4 C5 107.5(2) . .
C3 C4 H4 126.3 . .
C5 C4 H4 126.3 . .
N1 C5 C4 110.1(2) . .
N1 C5 C10 118.1(2) . .
C4 C5 C10 131.6(2) . .
N2 C6 C1 124.0(2) . .
N2 C6 C7 107.72(19) . .
C1 C6 C7 127.6(2) . .
C8 C7 C6 107.8(2) . .
C8 C7 H7 126.1 . .
C6 C7 H7 126.1 . .
C7 C8 C9 107.5(2) . .
C7 C8 H8 126.2 . .
C9 C8 H8 126.2 . .
N2 C9 C8 109.4(2) . .
N2 C9 C19 123.5(2) . .
C8 C9 C19 127.0(2) . .
C11 C10 C15 120.2(2) . .
C11 C10 C5 120.7(2) . .
C15 C10 C5 119.0(2) . .
C12 C11 C10 119.1(2) . .
C12 C11 C17 120.6(2) . .
C10 C11 C17 120.3(2) . .
C11 C12 C13 121.5(3) . .
C11 C12 H12 119.3 . .
C13 C12 H12 119.3 . .
C14 C13 C12 118.3(2) . .
C14 C13 C16 121.4(3) . .
C12 C13 C16 120.3(3) . .
C13 C14 C15 122.5(3) . .
C13 C14 H14 118.7 . .
C15 C14 H14 118.7 . .
C14 C15 C10 118.4(2) . .
C14 C15 C18 120.0(2) . .
C10 C15 C18 121.6(2) . .
C13 C16 H16A 109.5 . .
C13 C16 H16B 109.5 . .
H16A C16 H16B 109.5 . .
C13 C16 H16C 109.5 . .
H16A C16 H16C 109.5 . .
H16B C16 H16C 109.5 . .
C11 C17 H17A 109.5 . .
C11 C17 H17B 109.5 . .
H17A C17 H17B 109.5 . .
C11 C17 H17C 109.5 . .
H17A C17 H17C 109.5 . .
H17B C17 H17C 109.5 . .
C15 C18 H18A 109.5 . .
C15 C18 H18B 109.5 . .
H18A C18 H18B 109.5 . .
C15 C18 H18C 109.5 . .
H18A C18 H18C 109.5 . .
H18B C18 H18C 109.5 . .
C20 C19 C24 119.5(2) . .
C20 C19 C9 121.3(2) . .
C24 C19 C9 119.1(2) . .
C21 C20 C19 119.3(2) . .
C21 C20 C25 117.6(2) . .
C19 C20 C25 123.1(2) . .
C20 C21 C22 122.3(2) . .
C20 C21 H21 118.8 . .
C22 C21 H21 118.8 . .
C23 C22 C21 117.4(2) . .
C23 C22 C26 121.5(2) . .
C21 C22 C26 121.1(2) . .
C24 C23 C22 122.8(2) . .
C24 C23 H23 118.6 . .
C22 C23 H23 118.6 . .
C23 C24 C19 118.7(2) . .
C23 C24 C27 118.6(2) . .
C19 C24 C27 122.6(2) . .
C20 C25 H25A 109.5 . .
C20 C25 H25B 109.5 . .
H25A C25 H25B 109.5 . .
C20 C25 H25C 109.5 . .
H25A C25 H25C 109.5 . .
H25B C25 H25C 109.5 . .
C22 C26 H26A 109.5 . .
C22 C26 H26B 109.5 . .
H26A C26 H26B 109.5 . .
C22 C26 H26C 109.5 . .
H26A C26 H26C 109.5 . .
H26B C26 H26C 109.5 . .
C24 C27 H27A 109.5 . .
C24 C27 H27B 109.5 . .
H27A C27 H27B 109.5 . .
C24 C27 H27C 109.5 . .
H27A C27 H27C 109.5 . .
H27B C27 H27C 109.5 . .
C29 C28 C33 117.9(2) . .
C29 C28 C1 121.9(2) . .
C33 C28 C1 120.0(2) . .
C28 C29 C30 120.2(2) . .
C28 C29 H29 119.9 . .
C30 C29 H29 119.9 . .
C31 C30 C29 120.2(2) . .
C31 C30 H30 119.9 . .
C29 C30 H30 119.9 . .
C30 C31 C32 121.9(2) . .
C30 C31 H31 119.1 . .
C32 C31 H31 119.1 . .
C33 C32 C31 116.4(2) . .
C33 C32 C34 121.8(2) . .
C31 C32 C34 121.7(2) . .
O1 C33 C32 122.8(2) . .
O1 C33 C28 113.9(2) . .
C32 C33 C28 123.3(2) . .
C32 C34 C32 111.2(3) 2_655 .
C32 C34 C35 109.57(15) 2_655 .
C32 C34 C35 108.21(15) . .
C32 C34 C35 108.21(15) 2_655 2_655
C32 C34 C35 109.57(15) . 2_655
C35 C34 C35 110.1(3) . 2_655
C34 C35 H35A 109.5 . .
C34 C35 H35B 109.5 . .
H35A C35 H35B 109.5 . .
C34 C35 H35C 109.5 . .
H35A C35 H35C 109.5 . .
H35B C35 H35C 109.5 . .
C37 C36 C37 118.1(3) . 2_655
C37 C36 N3 120.97(15) . .
C37 C36 N3 120.97(15) 2_655 .
C38 C37 C36 120.9(2) . .
C38 C37 H37 119.6 . .
C36 C37 H37 119.6 . .
C37 C38 C39 120.6(2) . .
C37 C38 C40 118.8(2) . .
C39 C38 C40 120.5(2) . .
C38 C39 C38 119.0(3) . 2_655
C38 C39 H39 120.5 . .
C38 C39 H39 120.5 2_655 .
F1' C40 F2' 107.1(18) . .
F1' C40 F3' 104.5(18) . .
F2' C40 F3' 110.1(18) . .
F3 C40 F2 107.1(2) . .
F3 C40 F1 106.0(3) . .
F2 C40 F1 104.6(3) . .
F1' C40 C38 116.5(17) . .
F3 C40 C38 113.5(2) . .
F2' C40 C38 110.8(16) . .
F3' C40 C38 107.6(16) . .
F2 C40 C38 112.2(2) . .
F1 C40 C38 112.8(2) . .

loop_
_geom_bond_atom_site_label_1
_geom_bond_atom_site_label_2
_geom_bond_distance
_geom_bond_site_symmetry_2
Cu1 N3 1.8141(17) .
Cu1 N2 1.9234(18) .
Cu1 N1 1.9366(18) .
Cu1 Cu1 2.8443(6) 2_655
O1 C33 1.388(3) .
O1 C33 1.388(3) 2_655
N1 C5 1.343(3) .
N1 C2 1.405(3) .
N2 C9 1.356(3) .
N2 C6 1.408(3) .
N3 C36 1.406(4) .
N3 Cu1 1.8141(17) 2_655
C1 C2 1.409(3) .
C1 C6 1.410(3) .
C1 C28 1.510(3) .
C2 C3 1.427(3) .
C3 C4 1.385(3) .
C3 H3 0.9500 .
C4 C5 1.413(3) .
C4 H4 0.9500 .
C5 C10 1.501(3) .
C6 C7 1.425(3) .
C7 C8 1.363(3) .
C7 H7 0.9500 .
C8 C9 1.426(3) .
C8 H8 0.9500 .
C9 C19 1.480(3) .
C10 C11 1.414(4) .
C10 C15 1.414(4) .
C11 C12 1.401(4) .
C11 C17 1.503(4) .
C12 C13 1.403(4) .
C12 H12 0.9500 .
C13 C14 1.385(4) .
C13 C16 1.521(4) .
C14 C15 1.403(4) .
C14 H14 0.9500 .
C15 C18 1.512(4) .
C16 H16A 0.9800 .
C16 H16B 0.9800 .
C16 H16C 0.9800 .
C17 H17A 0.9800 .
C17 H17B 0.9800 .
C17 H17C 0.9800 .
C18 H18A 0.9800 .
C18 H18B 0.9800 .
C18 H18C 0.9800 .
C19 C20 1.413(3) .
C19 C24 1.423(3) .
C20 C21 1.395(3) .
C20 C25 1.528(3) .
C21 C22 1.398(3) .
C21 H21 0.9500 .
C22 C23 1.397(4) .
C22 C26 1.509(4) .
C23 C24 1.394(3) .
C23 H23 0.9500 .
C24 C27 1.509(3) .
C25 H25A 0.9800 .
C25 H25B 0.9800 .
C25 H25C 0.9800 .
C26 H26A 0.9800 .
C26 H26B 0.9800 .
C26 H26C 0.9800 .
C27 H27A 0.9800 .
C27 H27B 0.9800 .
C27 H27C 0.9800 .
C28 C29 1.395(3) .
C28 C33 1.407(3) .
C29 C30 1.400(4) .
C29 H29 0.9500 .
C30 C31 1.381(4) .
C30 H30 0.9500 .
C31 C32 1.406(4) .
C31 H31 0.9500 .
C32 C33 1.395(3) .
C32 C34 1.526(3) .
C34 C32 1.526(3) 2_655
C34 C35 1.553(4) .
C34 C35 1.553(4) 2_655
C35 H35A 0.9800 .
C35 H35B 0.9800 .
C35 H35C 0.9800 .
C36 C37 1.404(3) .
C36 C37 1.404(3) 2_655
C37 C38 1.391(3) .
C37 H37 0.9500 .
C38 C39 1.395(3) .
C38 C40 1.495(4) .
C39 C38 1.395(3) 2_655
C39 H39 0.9500 .
C40 F1' 1.323(15) .
C40 F3 1.337(3) .
C40 F2' 1.338(14) .
C40 F3' 1.338(14) .
C40 F2 1.342(3) .
C40 F1 1.345(4) .

loop_
_geom_torsion_atom_site_label_1
_geom_torsion_atom_site_label_2
_geom_torsion_atom_site_label_3
_geom_torsion_atom_site_label_4
_geom_torsion
_geom_torsion_site_symmetry_1
_geom_torsion_site_symmetry_4
N2 Cu1 N3 C36 119.73(11) . .
N1 Cu1 N3 C36 -93.09(8) . .
Cu1 Cu1 N3 C36 179.998(1) 2_655 .
N2 Cu1 N3 Cu1 -60.27(11) . 2_655
N1 Cu1 N3 Cu1 86.92(8) . 2_655
C5 N1 C2 C1 173.0(2) . .
Cu1 N1 C2 C1 -30.9(3) . .
C5 N1 C2 C3 -1.8(3) . .
Cu1 N1 C2 C3 154.31(16) . .
C6 C1 C2 N1 -2.0(4) . .
C28 C1 C2 N1 -176.3(2) . .
C6 C1 C2 C3 171.5(2) . .
C28 C1 C2 C3 -2.8(4) . .
N1 C2 C3 C4 1.6(3) . .
C1 C2 C3 C4 -172.6(3) . .
C2 C3 C4 C5 -0.8(3) . .
C2 N1 C5 C4 1.3(3) . .
Cu1 N1 C5 C4 -151.86(18) . .
C2 N1 C5 C10 -175.0(2) . .
Cu1 N1 C5 C10 31.8(3) . .
C3 C4 C5 N1 -0.4(3) . .
C3 C4 C5 C10 175.4(3) . .
C9 N2 C6 C1 -169.5(2) . .
Cu1 N2 C6 C1 24.0(3) . .
C9 N2 C6 C7 1.9(3) . .
Cu1 N2 C6 C7 -164.63(16) . .
C2 C1 C6 N2 5.8(4) . .
C28 C1 C6 N2 -179.7(2) . .
C2 C1 C6 C7 -163.8(2) . .
C28 C1 C6 C7 10.7(4) . .
N2 C6 C7 C8 -1.5(3) . .
C1 C6 C7 C8 169.4(2) . .
C6 C7 C8 C9 0.6(3) . .
C6 N2 C9 C8 -1.5(3) . .
Cu1 N2 C9 C8 162.40(17) . .
C6 N2 C9 C19 175.5(2) . .
Cu1 N2 C9 C19 -20.6(3) . .
C7 C8 C9 N2 0.6(3) . .
C7 C8 C9 C19 -176.3(2) . .
N1 C5 C10 C11 -103.0(3) . .
C4 C5 C10 C11 81.5(3) . .
N1 C5 C10 C15 72.4(3) . .
C4 C5 C10 C15 -103.1(3) . .
C15 C10 C11 C12 -0.4(3) . .
C5 C10 C11 C12 174.9(2) . .
C15 C10 C11 C17 179.2(2) . .
C5 C10 C11 C17 -5.4(3) . .
C10 C11 C12 C13 -0.4(3) . .
C17 C11 C12 C13 180.0(2) . .
C11 C12 C13 C14 0.9(4) . .
C11 C12 C13 C16 -179.7(2) . .
C12 C13 C14 C15 -0.6(4) . .
C16 C13 C14 C15 179.9(2) . .
C13 C14 C15 C10 -0.1(4) . .
C13 C14 C15 C18 177.1(2) . .
C11 C10 C15 C14 0.7(3) . .
C5 C10 C15 C14 -174.8(2) . .
C11 C10 C15 C18 -176.5(2) . .
C5 C10 C15 C18 8.1(3) . .
N2 C9 C19 C20 -45.8(3) . .
C8 C9 C19 C20 130.7(3) . .
N2 C9 C19 C24 137.5(2) . .
C8 C9 C19 C24 -46.0(4) . .
C24 C19 C20 C21 0.0(3) . .
C9 C19 C20 C21 -176.7(2) . .
C24 C19 C20 C25 176.6(2) . .
C9 C19 C20 C25 0.0(4) . .
C19 C20 C21 C22 1.3(4) . .
C25 C20 C21 C22 -175.5(2) . .
C20 C21 C22 C23 -0.7(4) . .
C20 C21 C22 C26 -179.9(3) . .
C21 C22 C23 C24 -1.2(4) . .
C26 C22 C23 C24 178.0(3) . .
C22 C23 C24 C19 2.5(4) . .
C22 C23 C24 C27 -174.2(2) . .
C20 C19 C24 C23 -1.8(3) . .
C9 C19 C24 C23 175.0(2) . .
C20 C19 C24 C27 174.8(2) . .
C9 C19 C24 C27 -8.5(3) . .
C2 C1 C28 C29 60.7(3) . .
C6 C1 C28 C29 -114.1(2) . .
C2 C1 C28 C33 -125.0(2) . .
C6 C1 C28 C33 60.2(3) . .
C33 C28 C29 C30 -1.9(3) . .
C1 C28 C29 C30 172.5(2) . .
C28 C29 C30 C31 -1.4(4) . .
C29 C30 C31 C32 2.3(4) . .
C30 C31 C32 C33 0.1(3) . .
C30 C31 C32 C34 -178.1(2) . .
C33 O1 C33 C32 2.90(16) 2_655 .
C33 O1 C33 C28 -177.3(2) 2_655 .
C31 C32 C33 O1 176.10(19) . .
C34 C32 C33 O1 -5.7(3) . .
C31 C32 C33 C28 -3.6(3) . .
C34 C32 C33 C28 174.55(18) . .
C29 C28 C33 O1 -175.19(18) . .
C1 C28 C33 O1 10.3(3) . .
C29 C28 C33 C32 4.6(3) . .
C1 C28 C33 C32 -170.0(2) . .
C33 C32 C34 C32 2.73(15) . 2_655
C31 C32 C34 C32 -179.2(2) . 2_655
C33 C32 C34 C35 -117.7(3) . .
C31 C32 C34 C35 60.4(3) . .
C33 C32 C34 C35 122.3(3) . 2_655
C31 C32 C34 C35 -59.6(3) . 2_655
Cu1 N3 C36 C37 147.44(11) . .
Cu1 N3 C36 C37 -32.56(11) 2_655 .
Cu1 N3 C36 C37 -32.56(11) . 2_655
Cu1 N3 C36 C37 147.44(11) 2_655 2_655
C37 C36 C37 C38 0.80(16) 2_655 .
N3 C36 C37 C38 -179.20(16) . .
C36 C37 C38 C39 -1.6(3) . .
C36 C37 C38 C40 177.2(2) . .
C37 C38 C39 C38 0.80(17) . 2_655
C40 C38 C39 C38 -178.0(3) . 2_655
C37 C38 C40 F1' -17(2) . .
C39 C38 C40 F1' 162(2) . .
C37 C38 C40 F3 165.1(3) . .
C39 C38 C40 F3 -16.0(4) . .
C37 C38 C40 F2' -140.0(19) . .
C39 C38 C40 F2' 38.8(19) . .
C37 C38 C40 F3' 99.6(18) . .
C39 C38 C40 F3' -81.5(18) . .
C37 C38 C40 F2 -73.3(3) . .
C39 C38 C40 F2 105.6(3) . .
C37 C38 C40 F1 44.5(4) . .
C39 C38 C40 F1 -136.6(2) . .
